data_4087688
loop_
_publ_author_name
'Kenaree, Amir Rabiee'
'Cuthbert, Tyler J.'
'Barbon, Stephanie M.'
'Boyle, Paul D.'
'Gillies, Elizabeth R.'
'Ragogna, Paul J.'
'Gilroy, Joe B.'

_publ_section_title
;
 Synthesis and Characterization of a Family of Air-Stable Ferrocene- and
 Ruthenocene-Containing Primary, Secondary, and Tertiary Phosphines
;
_journal_issue 17
_journal_name_full Organometallics
_journal_page_first 4272
_journal_paper_doi 10.1021/acs.organomet.5b00496
_journal_volume 34
_journal_year 2015
_chemical_formula_sum 'C19 H20.5 Cl3 P0.5 Ru1.5'
_chemical_formula_weight 522.29
_space_group_crystal_system monoclinic
_space_group_IT_number 4
_space_group_name_Hall 'P 2yb'
_space_group_name_H-M_alt 'P 1 21 1'
_atom_sites_solution_hydrogens geom
_atom_sites_solution_primary dual
_atom_sites_solution_secondary difmap
_audit_creation_method SHELXL-2014/7
_cell_angle_alpha 90
_cell_angle_beta 100.311(17)
_cell_angle_gamma 90
_cell_formula_units_Z 4
_cell_length_a 5.778(3)
_cell_length_b 27.701(19)
_cell_length_c 12.417(9)
_cell_measurement_reflns_used 8712
_cell_measurement_temperature 110
_cell_measurement_theta_max 23.24
_cell_measurement_theta_min 2.77
_cell_volume 1955(2)
_computing_cell_refinement SAINT
_computing_data_collection Apex2
_computing_data_reduction SAINT
_computing_molecular_graphics NRCVAX
_computing_publication_material cif2tables.py
_computing_structure_refinement SHELXL-2014
_computing_structure_solution SHELXT
_diffrn_ambient_temperature 110
_diffrn_detector 'CCD plate'
_diffrn_detector_type 'Bruker Apex2'
_diffrn_measured_fraction_theta_full 0.998
_diffrn_measured_fraction_theta_max 0.991
_diffrn_measurement_device '\k-geometry diffractometer'
_diffrn_measurement_device_type 'Bruker Kappa Axis Apex2'
_diffrn_measurement_method 'phi and omega scans'
_diffrn_radiation_type MoK\a
_diffrn_radiation_wavelength 0.71073
_diffrn_reflns_av_R_equivalents 0.0625
_diffrn_reflns_av_unetI/netI 0.0762
_diffrn_reflns_Laue_measured_fraction_full 0.998
_diffrn_reflns_Laue_measured_fraction_max 0.991
_diffrn_reflns_limit_h_max 7
_diffrn_reflns_limit_h_min -7
_diffrn_reflns_limit_k_max 34
_diffrn_reflns_limit_k_min -34
_diffrn_reflns_limit_l_max 14
_diffrn_reflns_limit_l_min -15
_diffrn_reflns_number 35309
_diffrn_reflns_point_group_measured_fraction_full 0.993
_diffrn_reflns_point_group_measured_fraction_max 0.983
_diffrn_reflns_theta_full 25.242
_diffrn_reflns_theta_max 26.416
_diffrn_reflns_theta_min 2.941
_diffrn_source 'sealed tube'
_exptl_absorpt_coefficient_mu 1.622
_exptl_absorpt_correction_T_max 0.7454
_exptl_absorpt_correction_T_min 0.6749
_exptl_absorpt_correction_type multi-scan
_exptl_absorpt_process_details SADABS
_exptl_crystal_colour colourless
_exptl_crystal_density_diffrn 1.774
_exptl_crystal_description Plate
_exptl_crystal_F_000 1036
_exptl_crystal_size_max 0.213
_exptl_crystal_size_mid 0.074
_exptl_crystal_size_min 0.049
_refine_diff_density_max 1.277
_refine_diff_density_min -0.847
_refine_diff_density_rms 0.127
_refine_ls_abs_structure_details
;
 Flack x determined using 2654 quotients [(I+)-(I-)]/[(I+)+(I-)]
 (Parsons, Flack and Wagner, Acta Cryst. B69 (2013) 249-259).
;
_refine_ls_abs_structure_Flack 0.00(2)
_refine_ls_extinction_method none
_refine_ls_goodness_of_fit_ref 1.060
_refine_ls_hydrogen_treatment constr
_refine_ls_matrix_type full
_refine_ls_number_parameters 492
_refine_ls_number_reflns 7915
_refine_ls_number_restraints 139
_refine_ls_restrained_S_all 1.106
_refine_ls_R_factor_all 0.0625
_refine_ls_R_factor_gt 0.0453
_refine_ls_shift/su_max 0.001
_refine_ls_shift/su_mean 0.000
_refine_ls_structure_factor_coef Fsqd
_refine_ls_weighting_details 'w=1/[\s^2^(Fo^2^)+(0.0389P)^2^+0.8685P] where P=(Fo^2^+2Fc^2^)/3'
_refine_ls_weighting_scheme calc
_refine_ls_wR_factor_gt 0.0847
_refine_ls_wR_factor_ref 0.0909
_reflns_Friedel_coverage 0.941
_reflns_Friedel_fraction_full 0.989
_reflns_Friedel_fraction_max 0.974
_reflns_number_gt 6525
_reflns_number_total 7915
_reflns_threshold_expression 'I > 2\s(I)'
_cod_data_source_file om5b00496_si_007.cif
_cod_data_source_block 8c
_cod_original_sg_symbol_H-M 'P 21'
_cod_original_formula_sum 'C19 H20.50 Cl3 P0.50 Ru1.50'
_cod_database_code 4087688
_shelx_shelxl_version_number 2014/7
_shelx_space_group_comment
;
The symmetry employed for this shelxl refinement is uniquely defined
by the following loop, which should always be used as a source of
symmetry information in preference to the above space-group names.
They are only intended as comments.
;
_shelx_estimated_absorpt_t_min 0.724
_shelx_estimated_absorpt_t_max 0.925

loop_
_space_group_symop_operation_xyz
'x, y, z'
'-x, y+1/2, -z'

loop_
_atom_site_label
_atom_site_type_symbol
_atom_site_fract_x
_atom_site_fract_y
_atom_site_fract_z
_atom_site_U_iso_or_equiv
_atom_site_adp_type
_atom_site_occupancy
_atom_site_site_symmetry_order
_atom_site_calc_flag
_atom_site_refinement_flags_posn
_atom_site_refinement_flags_adp
_atom_site_refinement_flags_occupancy
_atom_site_disorder_assembly
_atom_site_disorder_group
Ru1 Ru 0.77198(12) 0.61834(2) 0.78702(5) 0.01645(18) Uani 1 1 d . . . . .
Ru2 Ru 0.33118(13) 0.44708(3) 0.06919(6) 0.01932(19) Uani 0.53(2) 1 d . . P A 1
C13 C 0.493(5) 0.4399(9) -0.072(2) 0.021(5) Uani 0.53(2) 1 d . U P A 1
H13 H 0.5643 0.4663 -0.1024 0.025 Uiso 0.53(2) 1 calc R U P A 1
C14 C 0.246(5) 0.4267(11) -0.103(2) 0.025(4) Uani 0.53(2) 1 d . U P A 1
H14 H 0.1295 0.4420 -0.1558 0.030 Uiso 0.53(2) 1 calc R U P A 1
C15 C 0.215(5) 0.3861(10) -0.038(2) 0.021(5) Uani 0.53(2) 1 d . U P A 1
H15 H 0.0708 0.3691 -0.0403 0.025 Uiso 0.53(2) 1 calc R U P A 1
C16 C 0.429(6) 0.3743(8) 0.032(2) 0.020(5) Uani 0.53(2) 1 d . U P A 1
H16 H 0.4510 0.3490 0.0848 0.025 Uiso 0.53(2) 1 calc R U P A 1
C17 C 0.613(4) 0.4077(10) 0.0096(19) 0.017(5) Uani 0.53(2) 1 d . U P A 1
H17 H 0.7753 0.4080 0.0419 0.021 Uiso 0.53(2) 1 calc R U P A 1
Ru2' Ru 0.33118(13) 0.44708(3) 0.06919(6) 0.01932(19) Uani 0.47(2) 1 d . . P A 2
C13' C 0.337(7) 0.4391(11) -0.108(2) 0.025(4) Uani 0.47(2) 1 d . U P A 2
H13' H 0.2976 0.4635 -0.1621 0.030 Uiso 0.47(2) 1 calc R U P A 2
C14' C 0.184(5) 0.4042(13) -0.076(2) 0.023(5) Uani 0.47(2) 1 d . U P A 2
H14' H 0.0206 0.4017 -0.1032 0.028 Uiso 0.47(2) 1 calc R U P A 2
C15' C 0.309(8) 0.3748(10) 0.001(3) 0.033(7) Uani 0.47(2) 1 d . U P A 2
H15' H 0.2465 0.3487 0.0367 0.040 Uiso 0.47(2) 1 calc R U P A 2
C16' C 0.540(7) 0.3887(13) 0.019(2) 0.029(6) Uani 0.47(2) 1 d . U P A 2
H16' H 0.6643 0.3727 0.0664 0.035 Uiso 0.47(2) 1 calc R U P A 2
C17' C 0.567(6) 0.4299(12) -0.042(3) 0.030(6) Uani 0.47(2) 1 d . U P A 2
H17' H 0.7066 0.4482 -0.0403 0.036 Uiso 0.47(2) 1 calc R U P A 2
Ru3 Ru 0.51599(14) 0.23848(3) 0.79918(6) 0.0246(2) Uani 1 1 d . . . . .
P1 P 0.7345(5) 0.42375(9) 0.5586(2) 0.0276(6) Uani 1 1 d . . . . .
C1 C 1.0538(18) 0.6579(4) 0.7329(9) 0.034(3) Uani 1 1 d . . . . .
H1 H 1.2081 0.6453 0.7370 0.041 Uiso 1 1 calc R U . . .
C2 C 0.974(2) 0.6841(4) 0.8160(9) 0.039(3) Uani 1 1 d . . . . .
H2 H 1.0634 0.6924 0.8854 0.047 Uiso 1 1 calc R U . . .
C3 C 0.739(2) 0.6956(4) 0.7773(9) 0.036(3) Uani 1 1 d . . . . .
H3 H 0.6408 0.7132 0.8167 0.044 Uiso 1 1 calc R U . . .
C4 C 0.6703(19) 0.6770(4) 0.6708(8) 0.030(3) Uani 1 1 d . . . . .
H4 H 0.5191 0.6798 0.6262 0.037 Uiso 1 1 calc R U . . .
C5 C 0.8689(18) 0.6532(4) 0.6426(8) 0.028(2) Uani 1 1 d . . . . .
H5 H 0.8759 0.6372 0.5756 0.033 Uiso 1 1 calc R U . . .
C6 C 0.8823(17) 0.5502(3) 0.8666(7) 0.022(2) Uani 1 1 d . . . . .
H6 H 1.0407 0.5394 0.8831 0.026 Uiso 1 1 calc R U . . .
C7 C 0.7682(17) 0.5779(3) 0.9363(7) 0.021(2) Uani 1 1 d . . . . .
H7 H 0.8375 0.5892 1.0070 0.026 Uiso 1 1 calc R U . . .
C8 C 0.5307(17) 0.5863(3) 0.8834(7) 0.024(2) Uani 1 1 d . . . . .
H8 H 0.4133 0.6039 0.9114 0.029 Uiso 1 1 calc R U . . .
C9 C 0.5067(17) 0.5629(3) 0.7797(7) 0.021(2) Uani 1 1 d . . . . .
H9 H 0.3666 0.5620 0.7263 0.025 Uiso 1 1 calc R U . . .
C10 C 0.7241(17) 0.5410(3) 0.7680(7) 0.019(2) Uani 1 1 d . . . . .
C11 C 0.7681(19) 0.5112(3) 0.6735(7) 0.025(2) Uani 1 1 d . . . . .
H11A H 0.9398 0.5092 0.6754 0.030 Uiso 1 1 calc R U . . .
H11B H 0.6973 0.5276 0.6046 0.030 Uiso 1 1 calc R U . . .
C12 C 0.6692(19) 0.4604(3) 0.6726(7) 0.024(2) Uani 1 1 d . . . . .
H12A H 0.4965 0.4622 0.6676 0.028 Uiso 1 1 calc R U . . .
H12B H 0.7355 0.4442 0.7424 0.028 Uiso 1 1 calc R U . . .
C18 C 0.4721(18) 0.5008(3) 0.1901(8) 0.024(2) Uani 1 1 d . . . . .
H18 H 0.6301 0.5120 0.2018 0.029 Uiso 1 1 calc R U . A 1
C19 C 0.2876(19) 0.5208(4) 0.1174(8) 0.027(2) Uani 1 1 d . . . . .
H19 H 0.2991 0.5474 0.0705 0.032 Uiso 1 1 calc R U . A 1
C20 C 0.0788(16) 0.4950(3) 0.1240(7) 0.019(2) Uani 1 1 d . . . . .
H20 H -0.0733 0.5016 0.0832 0.022 Uiso 1 1 calc R U . A 1
C21 C 0.1381(18) 0.4573(3) 0.2034(7) 0.024(2) Uani 1 1 d . . . . .
H21 H 0.0322 0.4344 0.2244 0.029 Uiso 1 1 calc R U . A 1
C22 C 0.3875(18) 0.4604(3) 0.2457(7) 0.024(2) Uani 1 1 d . . . . .
C23 C 0.5239(19) 0.4305(3) 0.3332(7) 0.026(2) Uani 1 1 d . . . . .
H23A H 0.6865 0.4267 0.3196 0.032 Uiso 1 1 calc R U . . .
H23B H 0.4521 0.3980 0.3320 0.032 Uiso 1 1 calc R U . . .
C24 C 0.5303(19) 0.4532(4) 0.4449(7) 0.032(3) Uani 1 1 d . . . . .
H24A H 0.3695 0.4524 0.4622 0.038 Uiso 1 1 calc R U . . .
H24B H 0.5761 0.4875 0.4412 0.038 Uiso 1 1 calc R U . . .
C25 C 0.818(2) 0.1992(4) 0.8847(9) 0.045(3) Uani 1 1 d . U . . .
H25 H 0.9362 0.1870 0.8478 0.054 Uiso 1 1 calc R U . . .
C26 C 0.624(2) 0.1742(5) 0.9002(9) 0.048(3) Uani 1 1 d . U . . .
H26 H 0.5883 0.1418 0.8777 0.058 Uiso 1 1 calc R U . . .
C27 C 0.489(2) 0.2024(5) 0.9524(9) 0.054(3) Uani 1 1 d . U . . .
H27 H 0.3433 0.1932 0.9715 0.065 Uiso 1 1 calc R U . . .
C28 C 0.598(2) 0.2474(5) 0.9741(8) 0.058(3) Uani 1 1 d . U . . .
H28 H 0.5415 0.2741 1.0099 0.070 Uiso 1 1 calc R U . . .
C29 C 0.820(2) 0.2452(4) 0.9302(9) 0.050(3) Uani 1 1 d . U . . .
H29 H 0.9364 0.2695 0.9326 0.061 Uiso 1 1 calc R U . . .
C30 C 0.5184(17) 0.2505(3) 0.6262(7) 0.025(2) Uani 1 1 d . . . . .
H30 H 0.6431 0.2411 0.5901 0.030 Uiso 1 1 calc R U . . .
C31 C 0.317(2) 0.2216(4) 0.6390(8) 0.041(3) Uani 1 1 d . . . . .
H31 H 0.2868 0.1896 0.6129 0.049 Uiso 1 1 calc R U . . .
C32 C 0.1766(18) 0.2484(5) 0.6958(8) 0.043(3) Uani 1 1 d . . . . .
H32 H 0.0331 0.2380 0.7155 0.052 Uiso 1 1 calc R U . . .
C33 C 0.2864(18) 0.2951(4) 0.7198(8) 0.035(3) Uani 1 1 d . . . . .
H33 H 0.2279 0.3209 0.7576 0.042 Uiso 1 1 calc R U . . .
C34 C 0.4956(17) 0.2952(4) 0.6769(8) 0.026(2) Uani 1 1 d . . . . .
C35 C 0.6518(18) 0.3389(3) 0.6740(8) 0.027(2) Uani 1 1 d . . . . .
H35A H 0.8134 0.3283 0.6694 0.033 Uiso 1 1 calc R U . . .
H35B H 0.6587 0.3579 0.7420 0.033 Uiso 1 1 calc R U . . .
C36 C 0.5530(18) 0.3704(3) 0.5741(7) 0.026(2) Uani 1 1 d . . . . .
H36A H 0.3929 0.3813 0.5808 0.031 Uiso 1 1 calc R U . . .
H36B H 0.5390 0.3505 0.5071 0.031 Uiso 1 1 calc R U . . .
C1X C 1.0763(19) 0.7910(4) 0.6911(9) 0.036(3) Uani 1 1 d . . . . .
H1X H 1.0359 0.7566 0.7035 0.043 Uiso 1 1 calc R U . . .
Cl1X Cl 0.9594(5) 0.82631(11) 0.7848(3) 0.0492(8) Uani 1 1 d . . . . .
Cl2X Cl 1.3776(5) 0.79544(13) 0.7113(3) 0.0625(10) Uani 1 1 d . . . . .
Cl3X Cl 0.9535(7) 0.8055(3) 0.5603(3) 0.123(2) Uani 1 1 d . . . . .
C2X C 0.1574(9) 0.5715(2) 0.3563(5) 0.038(3) Uani 0.496(16) 1 d D U P B 1
H2X H 0.1884 0.5429 0.3117 0.046 Uiso 0.496(16) 1 calc R U P B 1
Cl4X Cl -0.0648(7) 0.60731(12) 0.2816(3) 0.0709(11) Uani 0.496(16) 1 d D U P B 1
Cl5X Cl 0.3973(12) 0.6108(3) 0.3730(11) 0.078(4) Uani 0.496(16) 1 d D U P B 1
Cl6X Cl 0.081(2) 0.5527(4) 0.4774(7) 0.057(3) Uani 0.496(16) 1 d D U P B 1
C2Y C 0.1574(9) 0.5715(2) 0.3563(5) 0.038(3) Uani 0.504(16) 1 d D U P B 2
H2Y H 0.2365 0.5520 0.3056 0.046 Uiso 0.504(16) 1 calc R U P B 2
Cl4Y Cl -0.0648(7) 0.60731(12) 0.2816(3) 0.0709(11) Uani 0.504(16) 1 d D U P B 2
Cl5Y Cl 0.3687(13) 0.6017(3) 0.4534(10) 0.075(4) Uani 0.504(16) 1 d D U P B 2
Cl6Y Cl 0.0069(13) 0.5330(4) 0.4355(8) 0.047(2) Uani 0.504(16) 1 d D U P B 2

loop_
_atom_site_aniso_label
_atom_site_aniso_U_11
_atom_site_aniso_U_22
_atom_site_aniso_U_33
_atom_site_aniso_U_23
_atom_site_aniso_U_13
_atom_site_aniso_U_12
Ru1 0.0192(4) 0.0187(4) 0.0109(4) 0.0005(3) 0.0011(3) -0.0001(3)
Ru2 0.0211(4) 0.0252(4) 0.0118(4) -0.0019(3) 0.0035(3) 0.0001(3)
C13 0.031(11) 0.028(10) 0.006(11) 0.008(8) 0.011(8) 0.006(9)
C14 0.034(10) 0.033(10) 0.011(6) -0.002(7) 0.011(8) 0.008(7)
C15 0.022(10) 0.028(12) 0.014(14) -0.003(8) 0.006(7) 0.004(8)
C16 0.020(11) 0.024(9) 0.021(10) 0.012(8) 0.011(9) 0.003(8)
C17 0.022(9) 0.019(12) 0.012(10) 0.003(8) 0.006(7) 0.002(7)
Ru2' 0.0211(4) 0.0252(4) 0.0118(4) -0.0019(3) 0.0035(3) 0.0001(3)
C13' 0.034(10) 0.033(10) 0.011(6) -0.002(7) 0.011(8) 0.008(7)
C14' 0.031(10) 0.031(16) 0.008(14) 0.000(9) 0.005(7) 0.009(8)
C15' 0.043(14) 0.039(12) 0.017(16) 0.006(10) 0.001(11) 0.008(11)
C16' 0.040(13) 0.029(15) 0.018(11) -0.006(10) 0.008(10) 0.015(9)
C17' 0.034(11) 0.034(15) 0.022(16) -0.001(9) 0.008(8) 0.007(8)
Ru3 0.0229(5) 0.0365(5) 0.0142(4) 0.0051(4) 0.0027(3) 0.0022(4)
P1 0.0442(17) 0.0220(13) 0.0141(13) -0.0019(11) -0.0017(12) 0.0046(12)
C1 0.018(6) 0.024(6) 0.060(8) 0.016(5) 0.007(5) 0.002(5)
C2 0.052(8) 0.029(6) 0.030(7) 0.006(5) -0.009(6) -0.017(6)
C3 0.054(8) 0.025(6) 0.036(7) 0.004(5) 0.025(6) 0.005(5)
C4 0.031(6) 0.033(6) 0.029(6) 0.022(5) 0.009(5) 0.006(5)
C5 0.033(6) 0.029(6) 0.023(6) 0.013(4) 0.012(5) -0.002(5)
C6 0.024(6) 0.020(5) 0.020(5) 0.005(4) 0.002(4) 0.002(4)
C7 0.031(6) 0.018(5) 0.012(5) -0.004(4) -0.002(4) -0.004(4)
C8 0.031(6) 0.021(5) 0.024(6) -0.003(4) 0.015(5) 0.000(4)
C9 0.024(5) 0.027(5) 0.011(5) 0.012(4) 0.003(4) 0.004(4)
C10 0.025(6) 0.015(5) 0.015(5) 0.002(4) 0.000(4) -0.005(4)
C11 0.042(7) 0.024(5) 0.008(5) 0.000(4) 0.002(4) -0.009(5)
C12 0.039(6) 0.021(5) 0.010(5) -0.001(4) 0.004(4) 0.001(4)
C18 0.026(6) 0.024(5) 0.024(6) -0.007(4) 0.007(5) -0.009(5)
C19 0.040(7) 0.028(6) 0.015(5) 0.006(4) 0.014(5) -0.004(5)
C20 0.018(5) 0.029(5) 0.008(5) -0.001(4) 0.000(4) 0.009(4)
C21 0.030(6) 0.032(6) 0.013(5) -0.008(4) 0.012(4) -0.003(5)
C22 0.032(6) 0.029(6) 0.012(5) -0.002(4) 0.010(4) 0.003(4)
C23 0.041(6) 0.027(6) 0.010(5) 0.000(4) -0.001(4) 0.006(4)
C24 0.049(7) 0.025(6) 0.019(5) -0.003(4) -0.002(5) 0.010(5)
C25 0.055(7) 0.049(6) 0.032(6) 0.014(5) 0.009(5) 0.013(5)
C26 0.061(7) 0.058(7) 0.022(6) 0.014(5) -0.003(5) 0.000(5)
C27 0.050(7) 0.091(8) 0.019(6) 0.025(6) 0.001(5) 0.009(6)
C28 0.087(8) 0.066(7) 0.015(5) 0.013(5) -0.011(5) 0.042(6)
C29 0.054(7) 0.049(6) 0.035(6) 0.016(5) -0.026(5) -0.004(5)
C30 0.026(6) 0.027(6) 0.020(5) 0.003(4) 0.000(4) 0.000(4)
C31 0.050(8) 0.055(7) 0.015(6) 0.014(5) -0.005(5) -0.024(6)
C32 0.018(6) 0.093(10) 0.016(5) 0.015(6) -0.004(5) -0.011(6)
C33 0.030(6) 0.057(8) 0.019(6) 0.019(5) 0.008(5) 0.019(6)
C34 0.025(6) 0.033(6) 0.019(5) 0.009(4) 0.002(4) 0.004(5)
C35 0.035(6) 0.020(5) 0.024(5) 0.007(4) -0.001(5) 0.003(4)
C36 0.032(6) 0.028(5) 0.015(5) -0.007(4) -0.006(4) 0.004(4)
C1X 0.036(7) 0.040(6) 0.034(6) 0.001(5) 0.013(5) -0.003(5)
Cl1X 0.0418(18) 0.0522(18) 0.0543(19) -0.0188(15) 0.0104(15) 0.0004(15)
Cl2X 0.0345(18) 0.083(2) 0.071(2) 0.0311(19) 0.0128(16) 0.0253(17)
Cl3X 0.048(2) 0.285(8) 0.031(2) 0.008(3) -0.0087(17) -0.008(3)
C2X 0.039(5) 0.036(5) 0.042(6) 0.010(4) 0.011(4) -0.002(4)
Cl4X 0.109(3) 0.056(2) 0.049(2) 0.0067(16) 0.0171(19) 0.033(2)
Cl5X 0.057(5) 0.094(6) 0.087(9) -0.006(5) 0.021(4) -0.038(4)
Cl6X 0.084(7) 0.056(6) 0.039(5) 0.008(4) 0.034(5) 0.021(5)
C2Y 0.039(5) 0.036(5) 0.042(6) 0.010(4) 0.011(4) -0.002(4)
Cl4Y 0.109(3) 0.056(2) 0.049(2) 0.0067(16) 0.0171(19) 0.033(2)
Cl5Y 0.052(5) 0.075(6) 0.098(9) -0.037(5) 0.010(5) -0.022(4)
Cl6Y 0.048(5) 0.057(5) 0.040(5) 0.006(4) 0.017(4) 0.000(4)

loop_
_atom_type_symbol
_atom_type_description
_atom_type_scat_dispersion_real
_atom_type_scat_dispersion_imag
_atom_type_scat_source
C C 0.0033 0.0016 'International Tables Vol C Tables 4.2.6.8 and 6.1.1.4'
H H 0.0000 0.0000 'International Tables Vol C Tables 4.2.6.8 and 6.1.1.4'
P P 0.1023 0.0942 'International Tables Vol C Tables 4.2.6.8 and 6.1.1.4'
Ru Ru -1.2594 0.8363 'International Tables Vol C Tables 4.2.6.8 and 6.1.1.4'
Cl Cl 0.1484 0.1585 'International Tables Vol C Tables 4.2.6.8 and 6.1.1.4'

loop_
_geom_angle_atom_site_label_1
_geom_angle_atom_site_label_2
_geom_angle_atom_site_label_3
_geom_angle
C3 Ru1 C2 37.7(4)
C3 Ru1 C9 130.6(4)
C2 Ru1 C9 164.9(4)
C3 Ru1 C1 62.8(4)
C2 Ru1 C1 37.9(4)
C9 Ru1 C1 156.0(4)
C3 Ru1 C10 165.8(4)
C2 Ru1 C10 155.1(4)
C9 Ru1 C10 38.4(3)
C1 Ru1 C10 123.7(4)
C3 Ru1 C7 123.2(4)
C2 Ru1 C7 112.4(4)
C9 Ru1 C7 63.5(3)
C1 Ru1 C7 130.5(4)
C10 Ru1 C7 64.0(3)
C3 Ru1 C6 155.0(4)
C2 Ru1 C6 123.5(4)
C9 Ru1 C6 63.2(3)
C1 Ru1 C6 113.9(4)
C10 Ru1 C6 38.0(3)
C7 Ru1 C6 37.8(3)
C3 Ru1 C8 112.2(4)
C2 Ru1 C8 129.1(4)
C9 Ru1 C8 38.3(3)
C1 Ru1 C8 164.8(4)
C10 Ru1 C8 64.9(3)
C7 Ru1 C8 38.4(4)
C6 Ru1 C8 64.0(4)
C3 Ru1 C4 38.0(4)
C2 Ru1 C4 63.7(4)
C9 Ru1 C4 113.3(4)
C1 Ru1 C4 63.1(4)
C10 Ru1 C4 130.5(4)
C7 Ru1 C4 155.0(4)
C6 Ru1 C4 165.9(4)
C8 Ru1 C4 122.8(4)
C3 Ru1 C5 63.2(4)
C2 Ru1 C5 63.6(4)
C9 Ru1 C5 124.1(4)
C1 Ru1 C5 37.7(4)
C10 Ru1 C5 113.1(4)
C7 Ru1 C5 165.5(4)
C6 Ru1 C5 131.1(4)
C8 Ru1 C5 155.3(4)
C4 Ru1 C5 37.8(4)
C13 Ru2 C19 113.9(7)
C13 Ru2 C16 64.6(9)
C19 Ru2 C16 171.5(10)
C13 Ru2 C18 117.9(8)
C19 Ru2 C18 37.3(4)
C16 Ru2 C18 134.9(9)
C13 Ru2 C20 136.9(8)
C19 Ru2 C20 38.2(4)
C16 Ru2 C20 148.5(8)
C18 Ru2 C20 63.4(4)
C13 Ru2 C15 64.0(9)
C19 Ru2 C15 149.9(10)
C16 Ru2 C15 38.1(9)
C18 Ru2 C15 172.4(10)
C20 Ru2 C15 120.9(7)
C13 Ru2 C14 39.4(9)
C19 Ru2 C14 120.0(8)
C16 Ru2 C14 64.7(9)
C18 Ru2 C14 148.1(10)
C20 Ru2 C14 114.8(7)
C15 Ru2 C14 37.9(9)
C13 Ru2 C21 174.6(9)
C19 Ru2 C21 64.1(4)
C16 Ru2 C21 118.2(7)
C18 Ru2 C21 64.0(4)
C20 Ru2 C21 38.5(3)
C15 Ru2 C21 114.9(7)
C14 Ru2 C21 136.4(9)
C13 Ru2 C22 146.0(8)
C19 Ru2 C22 64.3(3)
C16 Ru2 C22 111.8(7)
C18 Ru2 C22 38.8(4)
C20 Ru2 C22 64.6(3)
C15 Ru2 C22 135.6(9)
C14 Ru2 C22 172.9(10)
C21 Ru2 C22 38.6(4)
C13 Ru2 C17 38.6(8)
C19 Ru2 C17 134.0(8)
C16 Ru2 C17 39.5(8)
C18 Ru2 C17 111.4(7)
C20 Ru2 C17 172.0(8)
C15 Ru2 C17 65.0(9)
C14 Ru2 C17 66.0(10)
C21 Ru2 C17 146.4(7)
C22 Ru2 C17 115.8(7)
C17 C13 C14 111(2)
C17 C13 Ru2 72.8(11)
C14 C13 Ru2 71.8(12)
C17 C13 H13 124.5
C14 C13 H13 124.5
Ru2 C13 H13 122.4
C15 C14 C13 106(2)
C15 C14 Ru2 71.0(13)
C13 C14 Ru2 68.8(12)
C15 C14 H14 127.2
C13 C14 H14 127.2
Ru2 C14 H14 124.6
C14 C15 C16 110(2)
C14 C15 Ru2 71.1(12)
C16 C15 Ru2 70.4(12)
C14 C15 H15 124.8
C16 C15 H15 124.8
Ru2 C15 H15 125.2
C15 C16 C17 109(2)
C15 C16 Ru2 71.5(12)
C17 C16 Ru2 71.3(12)
C15 C16 H16 125.7
C17 C16 H16 125.7
Ru2 C16 H16 123.2
C13 C17 C16 104(2)
C13 C17 Ru2 68.6(12)
C16 C17 Ru2 69.1(11)
C13 C17 H17 127.8
C16 C17 H17 127.8
Ru2 C17 H17 126.1
C19 Ru2' C17' 120.3(10)
C19 Ru2' C18 37.3(4)
C17' Ru2' C18 113.1(9)
C19 Ru2' C15' 169.0(13)
C17' Ru2' C15' 63.1(12)
C18 Ru2' C15' 153.2(12)
C19 Ru2' C20 38.2(4)
C17' Ru2' C20 150.7(11)
C18 Ru2' C20 63.4(4)
C15' Ru2' C20 133.8(12)
C19 Ru2' C16' 151.9(13)
C17' Ru2' C16' 37.5(11)
C18 Ru2' C16' 123.3(10)
C15' Ru2' C16' 36.8(12)
C20 Ru2' C16' 169.6(13)
C19 Ru2' C21 64.1(4)
C17' Ru2' C21 169.6(11)
C18 Ru2' C21 64.0(4)
C15' Ru2' C21 114.5(9)
C20 Ru2' C21 38.5(3)
C16' Ru2' C21 134.5(11)
C19 Ru2' C22 64.3(3)
C17' Ru2' C22 132.8(10)
C18 Ru2' C22 38.8(4)
C15' Ru2' C22 122.2(9)
C20 Ru2' C22 64.6(3)
C16' Ru2' C22 114.9(7)
C21 Ru2' C22 38.6(4)
C19 Ru2' C14' 133.9(10)
C17' Ru2' C14' 63.5(11)
C18 Ru2' C14' 169.0(11)
C15' Ru2' C14' 36.3(10)
C20 Ru2' C14' 113.9(7)
C16' Ru2' C14' 61.1(10)
C21 Ru2' C14' 121.4(9)
C22 Ru2' C14' 151.4(10)
C19 Ru2' C13' 113.2(8)
C17' Ru2' C13' 38.8(10)
C18 Ru2' C13' 133.3(9)
C15' Ru2' C13' 62.1(11)
C20 Ru2' C13' 120.2(9)
C16' Ru2' C13' 62.3(11)
C21 Ru2' C13' 150.6(10)
C22 Ru2' C13' 169.9(10)
C14' Ru2' C13' 37.4(10)
C14' C13' C17' 106(3)
C14' C13' Ru2' 70.4(13)
C17' C13' Ru2' 68.3(15)
C14' C13' H13' 127.1
C17' C13' H13' 127.1
Ru2' C13' H13' 125.8
C15' C14' C13' 109(3)
C15' C14' Ru2' 70.8(15)
C13' C14' Ru2' 72.2(15)
C15' C14' H14' 125.4
C13' C14' H14' 125.4
Ru2' C14' H14' 123.2
C14' C15' C16' 109(3)
C14' C15' Ru2' 72.9(16)
C16' C15' Ru2' 71.8(16)
C14' C15' H15' 125.5
C16' C15' H15' 125.5
Ru2' C15' H15' 121.4
C15' C16' C17' 110(3)
C15' C16' Ru2' 71.4(16)
C17' C16' Ru2' 70.6(16)
C15' C16' H16' 125.0
C17' C16' H16' 125.0
Ru2' C16' H16' 124.6
C16' C17' C13' 106(3)
C16' C17' Ru2' 71.9(17)
C13' C17' Ru2' 72.9(15)
C16' C17' H17' 127.1
C13' C17' H17' 127.1
Ru2' C17' H17' 120.1
C28 Ru3 C32 126.7(5)
C28 Ru3 C31 159.7(5)
C32 Ru3 C31 37.4(4)
C28 Ru3 C25 63.3(5)
C32 Ru3 C25 157.1(5)
C31 Ru3 C25 126.2(5)
C28 Ru3 C33 112.4(4)
C32 Ru3 C33 39.0(4)
C31 Ru3 C33 63.8(4)
C25 Ru3 C33 163.2(5)
C28 Ru3 C34 126.6(5)
C32 Ru3 C34 64.1(4)
C31 Ru3 C34 63.9(4)
C25 Ru3 C34 130.1(4)
C33 Ru3 C34 37.7(4)
C28 Ru3 C30 159.8(5)
C32 Ru3 C30 63.9(4)
C31 Ru3 C30 38.9(4)
C25 Ru3 C30 114.4(4)
C33 Ru3 C30 63.4(4)
C34 Ru3 C30 37.7(4)
C28 Ru3 C29 39.9(5)
C32 Ru3 C29 163.3(5)
C31 Ru3 C29 158.5(5)
C25 Ru3 C29 37.4(4)
C33 Ru3 C29 128.5(5)
C34 Ru3 C29 113.4(4)
C30 Ru3 C29 125.3(4)
C28 Ru3 C27 37.8(5)
C32 Ru3 C27 112.2(5)
C31 Ru3 C27 126.5(5)
C25 Ru3 C27 61.2(5)
C33 Ru3 C27 126.4(5)
C34 Ru3 C27 159.8(5)
C30 Ru3 C27 161.1(5)
C29 Ru3 C27 63.9(5)
C28 Ru3 C26 62.0(5)
C32 Ru3 C26 125.1(5)
C31 Ru3 C26 113.5(5)
C25 Ru3 C26 36.3(4)
C33 Ru3 C26 158.2(4)
C34 Ru3 C26 163.1(5)
C30 Ru3 C26 129.4(4)
C29 Ru3 C26 62.3(5)
C27 Ru3 C26 35.8(5)
C12 P1 C36 99.4(4)
C12 P1 C24 98.8(4)
C36 P1 C24 97.8(5)
C2 C1 C5 109.2(10)
C2 C1 Ru1 70.7(6)
C5 C1 Ru1 72.3(6)
C2 C1 H1 125.4
C5 C1 H1 125.4
Ru1 C1 H1 123.2
C3 C2 C1 107.0(9)
C3 C2 Ru1 70.8(6)
C1 C2 Ru1 71.3(6)
C3 C2 H2 126.5
C1 C2 H2 126.5
Ru1 C2 H2 123.1
C2 C3 C4 109.6(10)
C2 C3 Ru1 71.5(6)
C4 C3 Ru1 72.3(6)
C2 C3 H3 125.2
C4 C3 H3 125.2
Ru1 C3 H3 122.6
C3 C4 C5 107.2(9)
C3 C4 Ru1 69.8(6)
C5 C4 Ru1 71.6(5)
C3 C4 H4 126.4
C5 C4 H4 126.4
Ru1 C4 H4 123.9
C1 C5 C4 107.0(9)
C1 C5 Ru1 70.0(5)
C4 C5 Ru1 70.6(5)
C1 C5 H5 126.5
C4 C5 H5 126.5
Ru1 C5 H5 124.5
C7 C6 C10 109.3(9)
C7 C6 Ru1 71.0(5)
C10 C6 Ru1 70.8(5)
C7 C6 H6 125.4
C10 C6 H6 125.4
Ru1 C6 H6 124.4
C6 C7 C8 108.8(8)
C6 C7 Ru1 71.2(5)
C8 C7 Ru1 71.3(5)
C6 C7 H7 125.6
C8 C7 H7 125.6
Ru1 C7 H7 123.5
C9 C8 C7 105.8(8)
C9 C8 Ru1 70.1(5)
C7 C8 Ru1 70.3(5)
C9 C8 H8 127.1
C7 C8 H8 127.1
Ru1 C8 H8 124.2
C10 C9 C8 109.9(8)
C10 C9 Ru1 71.0(5)
C8 C9 Ru1 71.6(5)
C10 C9 H9 125.1
C8 C9 H9 125.1
Ru1 C9 H9 123.9
C6 C10 C9 106.3(8)
C6 C10 C11 127.3(9)
C9 C10 C11 126.3(8)
C6 C10 Ru1 71.2(5)
C9 C10 Ru1 70.5(5)
C11 C10 Ru1 126.5(6)
C10 C11 C12 113.7(8)
C10 C11 H11A 108.8
C12 C11 H11A 108.8
C10 C11 H11B 108.8
C12 C11 H11B 108.8
H11A C11 H11B 107.7
C11 C12 P1 112.9(7)
C11 C12 H12A 109.0
P1 C12 H12A 109.0
C11 C12 H12B 109.0
P1 C12 H12B 109.0
H12A C12 H12B 107.8
C19 C18 C22 109.5(9)
C19 C18 Ru2' 70.8(6)
C22 C18 Ru2' 71.4(5)
C19 C18 Ru2 70.8(6)
C22 C18 Ru2 71.4(5)
C19 C18 H18 125.3
C22 C18 H18 125.3
Ru2 C18 H18 124.1
C18 C19 C20 109.1(8)
C18 C19 Ru2' 71.9(6)
C20 C19 Ru2' 71.5(5)
C18 C19 Ru2 71.9(6)
C20 C19 Ru2 71.5(5)
C18 C19 H19 125.5
C20 C19 H19 125.5
Ru2 C19 H19 122.8
C19 C20 C21 107.8(8)
C19 C20 Ru2' 70.3(5)
C21 C20 Ru2' 71.3(5)
C19 C20 Ru2 70.3(5)
C21 C20 Ru2 71.3(5)
C19 C20 H20 126.1
C21 C20 H20 126.1
Ru2 C20 H20 124.0
C20 C21 C22 107.9(8)
C20 C21 Ru2' 70.3(5)
C22 C21 Ru2' 70.9(5)
C20 C21 Ru2 70.3(5)
C22 C21 Ru2 70.9(5)
C20 C21 H21 126.1
C22 C21 H21 126.1
Ru2 C21 H21 124.4
C21 C22 C18 105.8(8)
C21 C22 C23 126.9(9)
C18 C22 C23 127.1(9)
C21 C22 Ru2' 70.5(5)
C18 C22 Ru2' 69.8(5)
C23 C22 Ru2' 127.3(6)
C21 C22 Ru2 70.5(5)
C18 C22 Ru2 69.8(5)
C23 C22 Ru2 127.3(6)
C22 C23 C24 111.3(8)
C22 C23 H23A 109.4
C24 C23 H23A 109.4
C22 C23 H23B 109.4
C24 C23 H23B 109.4
H23A C23 H23B 108.0
C23 C24 P1 114.9(7)
C23 C24 H24A 108.5
P1 C24 H24A 108.5
C23 C24 H24B 108.5
P1 C24 H24B 108.5
H24A C24 H24B 107.5
C26 C25 C29 110.7(12)
C26 C25 Ru3 73.3(7)
C29 C25 Ru3 71.7(6)
C26 C25 H25 124.7
C29 C25 H25 124.7
Ru3 C25 H25 121.9
C27 C26 C25 109.5(13)
C27 C26 Ru3 71.1(7)
C25 C26 Ru3 70.4(7)
C27 C26 H26 125.2
C25 C26 H26 125.2
Ru3 C26 H26 124.8
C26 C27 C28 109.3(13)
C26 C27 Ru3 73.1(7)
C28 C27 Ru3 70.1(7)
C26 C27 H27 125.4
C28 C27 H27 125.4
Ru3 C27 H27 123.1
C27 C28 C29 106.3(11)
C27 C28 Ru3 72.1(7)
C29 C28 Ru3 70.9(6)
C27 C28 H28 126.9
C29 C28 H28 126.9
Ru3 C28 H28 121.9
C25 C29 C28 104.2(11)
C25 C29 Ru3 70.9(6)
C28 C29 Ru3 69.2(6)
C25 C29 H29 127.9
C28 C29 H29 127.9
Ru3 C29 H29 123.8
C34 C30 C31 107.3(9)
C34 C30 Ru3 71.0(5)
C31 C30 Ru3 70.0(5)
C34 C30 H30 126.3
C31 C30 H30 126.3
Ru3 C30 H30 124.2
C32 C31 C30 108.4(10)
C32 C31 Ru3 71.3(6)
C30 C31 Ru3 71.1(5)
C32 C31 H31 125.8
C30 C31 H31 125.8
Ru3 C31 H31 123.5
C31 C32 C33 108.0(9)
C31 C32 Ru3 71.4(6)
C33 C32 Ru3 70.9(5)
C31 C32 H32 126.0
C33 C32 H32 126.0
Ru3 C32 H32 123.3
C34 C33 C32 107.4(10)
C34 C33 Ru3 71.1(6)
C32 C33 Ru3 70.1(6)
C34 C33 H33 126.3
C32 C33 H33 126.3
Ru3 C33 H33 124.1
C30 C34 C33 108.9(9)
C30 C34 C35 126.1(9)
C33 C34 C35 124.5(10)
C30 C34 Ru3 71.3(5)
C33 C34 Ru3 71.1(6)
C35 C34 Ru3 129.5(6)
C34 C35 C36 109.6(8)
C34 C35 H35A 109.7
C36 C35 H35A 109.7
C34 C35 H35B 109.7
C36 C35 H35B 109.7
H35A C35 H35B 108.2
C35 C36 P1 113.8(7)
C35 C36 H36A 108.8
P1 C36 H36A 108.8
C35 C36 H36B 108.8
P1 C36 H36B 108.8
H36A C36 H36B 107.7
Cl3X C1X Cl2X 111.1(6)
Cl3X C1X Cl1X 111.0(7)
Cl2X C1X Cl1X 111.4(6)
Cl3X C1X H1X 107.7
Cl2X C1X H1X 107.7
Cl1X C1X H1X 107.7
Cl6X C2X Cl5X 114.0(5)
Cl6X C2X Cl4X 110.8(5)
Cl5X C2X Cl4X 101.6(4)
Cl6X C2X H2X 110.0
Cl5X C2X H2X 110.0
Cl4X C2X H2X 110.0
Cl4Y C2Y Cl5Y 116.4(5)
Cl4Y C2Y Cl6Y 104.3(4)
Cl5Y C2Y Cl6Y 104.6(5)
Cl4Y C2Y H2Y 110.3
Cl5Y C2Y H2Y 110.4
Cl6Y C2Y H2Y 110.3

loop_
_geom_bond_atom_site_label_1
_geom_bond_atom_site_label_2
_geom_bond_distance
Ru1 C3 2.149(10)
Ru1 C2 2.159(10)
Ru1 C9 2.161(10)
Ru1 C1 2.167(10)
Ru1 C10 2.168(9)
Ru1 C7 2.169(9)
Ru1 C6 2.172(9)
Ru1 C8 2.181(9)
Ru1 C4 2.182(9)
Ru1 C5 2.196(9)
Ru2 C13 2.14(2)
Ru2 C19 2.154(10)
Ru2 C16 2.17(2)
Ru2 C18 2.167(9)
Ru2 C20 2.170(9)
Ru2 C15 2.18(2)
Ru2 C14 2.18(2)
Ru2 C21 2.184(9)
Ru2 C22 2.189(9)
Ru2 C17 2.20(2)
C13 C17 1.44(3)
C13 C14 1.46(4)
C13 H13 0.9500
C14 C15 1.42(4)
C14 H14 0.9500
C15 C16 1.42(3)
C15 H15 0.9500
C16 C17 1.48(3)
C16 H16 0.9500
C17 H17 0.9500
Ru2' C19 2.154(10)
Ru2' C17' 2.16(3)
Ru2' C18 2.167(9)
Ru2' C15' 2.17(3)
Ru2' C20 2.170(9)
Ru2' C16' 2.17(3)
Ru2' C21 2.184(9)
Ru2' C22 2.189(9)
Ru2' C14' 2.20(2)
Ru2' C13' 2.22(3)
C13' C14' 1.42(4)
C13' C17' 1.46(4)
C13' H13' 0.9500
C14' C15' 1.36(4)
C14' H14' 0.9500
C15' C16' 1.37(5)
C15' H15' 0.9500
C16' C17' 1.39(4)
C16' H16' 0.9500
C17' H17' 0.9500
Ru3 C28 2.153(11)
Ru3 C32 2.161(10)
Ru3 C31 2.162(10)
Ru3 C25 2.166(11)
Ru3 C33 2.173(10)
Ru3 C34 2.173(9)
Ru3 C30 2.176(9)
Ru3 C29 2.177(10)
Ru3 C27 2.179(11)
Ru3 C26 2.203(12)
P1 C12 1.834(9)
P1 C36 1.842(10)
P1 C24 1.858(9)
C1 C2 1.406(15)
C1 C5 1.409(14)
C1 H1 0.9500
C2 C3 1.392(16)
C2 H2 0.9500
C3 C4 1.409(15)
C3 H3 0.9500
C4 C5 1.420(14)
C4 H4 0.9500
C5 H5 0.9500
C6 C7 1.406(13)
C6 C10 1.413(13)
C6 H6 0.9500
C7 C8 1.430(14)
C7 H7 0.9500
C8 C9 1.426(13)
C8 H8 0.9500
C9 C10 1.425(13)
C9 H9 0.9500
C10 C11 1.494(13)
C11 C12 1.518(13)
C11 H11A 0.9900
C11 H11B 0.9900
C12 H12A 0.9900
C12 H12B 0.9900
C18 C19 1.383(14)
C18 C22 1.445(13)
C18 H18 0.9500
C19 C20 1.416(13)
C19 H19 0.9500
C20 C21 1.435(13)
C20 H20 0.9500
C21 C22 1.445(14)
C21 H21 0.9500
C22 C23 1.477(13)
C23 C24 1.517(12)
C23 H23A 0.9900
C23 H23B 0.9900
C24 H24A 0.9900
C24 H24B 0.9900
C25 C26 1.363(17)
C25 C29 1.393(16)
C25 H25 0.9500
C26 C27 1.347(18)
C26 H26 0.9500
C27 C28 1.403(18)
C27 H27 0.9500
C28 C29 1.478(18)
C28 H28 0.9500
C29 H29 0.9500
C30 C34 1.405(14)
C30 C31 1.444(14)
C30 H30 0.9500
C31 C32 1.384(16)
C31 H31 0.9500
C32 C33 1.447(17)
C32 H32 0.9500
C33 C34 1.406(14)
C33 H33 0.9500
C34 C35 1.514(14)
C35 C36 1.541(13)
C35 H35A 0.9900
C35 H35B 0.9900
C36 H36A 0.9900
C36 H36B 0.9900
C1X Cl3X 1.701(11)
C1X Cl2X 1.718(11)
C1X Cl1X 1.745(11)
C1X H1X 1.0000
C2X Cl6X 1.722(6)
C2X Cl5X 1.746(6)
C2X Cl4X 1.751(5)
C2X H2X 1.0000
C2Y Cl4Y 1.751(5)
C2Y Cl5Y 1.766(6)
C2Y Cl6Y 1.779(6)
C2Y H2Y 1.0000

loop_
_geom_torsion_atom_site_label_1
_geom_torsion_atom_site_label_2
_geom_torsion_atom_site_label_3
_geom_torsion_atom_site_label_4
_geom_torsion
C17 C13 C14 C15 1(2)
Ru2 C13 C14 C15 -61.9(13)
C17 C13 C14 Ru2 62.7(14)
C13 C14 C15 C16 1(2)
Ru2 C14 C15 C16 -59.7(15)
C13 C14 C15 Ru2 60.5(13)
C14 C15 C16 C17 -2(2)
Ru2 C15 C16 C17 -62.0(14)
C14 C15 C16 Ru2 60.1(15)
C14 C13 C17 C16 -2(2)
Ru2 C13 C17 C16 60.2(13)
C14 C13 C17 Ru2 -62.1(14)
C15 C16 C17 C13 2(2)
Ru2 C16 C17 C13 -59.9(13)
C15 C16 C17 Ru2 62.1(14)
C17' C13' C14' C15' -2(3)
Ru2' C13' C14' C15' -61.4(17)
C17' C13' C14' Ru2' 59.4(16)
C13' C14' C15' C16' -1(3)
Ru2' C14' C15' C16' -63.2(19)
C13' C14' C15' Ru2' 62.3(17)
C14' C15' C16' C17' 4(3)
Ru2' C15' C16' C17' -60.3(19)
C14' C15' C16' Ru2' 63.9(19)
C15' C16' C17' C13' -5(3)
Ru2' C16' C17' C13' -65.6(17)
C15' C16' C17' Ru2' 60.8(19)
C14' C13' C17' C16' 4(3)
Ru2' C13' C17' C16' 64.9(17)
C14' C13' C17' Ru2' -60.8(16)
C5 C1 C2 C3 0.2(11)
Ru1 C1 C2 C3 -62.2(7)
C5 C1 C2 Ru1 62.4(7)
C1 C2 C3 C4 -0.1(12)
Ru1 C2 C3 C4 -62.6(7)
C1 C2 C3 Ru1 62.6(7)
C2 C3 C4 C5 -0.1(11)
Ru1 C3 C4 C5 -62.2(7)
C2 C3 C4 Ru1 62.2(7)
C2 C1 C5 C4 -0.2(11)
Ru1 C1 C5 C4 61.2(6)
C2 C1 C5 Ru1 -61.4(7)
C3 C4 C5 C1 0.2(11)
Ru1 C4 C5 C1 -60.9(6)
C3 C4 C5 Ru1 61.0(7)
C10 C6 C7 C8 0.9(10)
Ru1 C6 C7 C8 61.7(6)
C10 C6 C7 Ru1 -60.8(6)
C6 C7 C8 C9 -0.2(10)
Ru1 C7 C8 C9 61.5(6)
C6 C7 C8 Ru1 -61.7(6)
C7 C8 C9 C10 -0.7(10)
Ru1 C8 C9 C10 61.0(6)
C7 C8 C9 Ru1 -61.7(6)
C7 C6 C10 C9 -1.3(10)
Ru1 C6 C10 C9 -62.2(6)
C7 C6 C10 C11 -177.1(9)
Ru1 C6 C10 C11 122.1(9)
C7 C6 C10 Ru1 60.9(6)
C8 C9 C10 C6 1.2(10)
Ru1 C9 C10 C6 62.6(6)
C8 C9 C10 C11 177.0(8)
Ru1 C9 C10 C11 -121.6(9)
C8 C9 C10 Ru1 -61.4(7)
C6 C10 C11 C12 99.1(12)
C9 C10 C11 C12 -75.9(12)
Ru1 C10 C11 C12 -167.5(7)
C10 C11 C12 P1 -177.9(7)
C36 P1 C12 C11 -172.0(7)
C24 P1 C12 C11 -72.5(8)
C22 C18 C19 C20 1.0(11)
Ru2' C18 C19 C20 62.2(7)
Ru2 C18 C19 C20 62.2(7)
C22 C18 C19 Ru2' -61.2(7)
C22 C18 C19 Ru2 -61.2(7)
C18 C19 C20 C21 -0.7(11)
Ru2' C19 C20 C21 61.8(6)
Ru2 C19 C20 C21 61.8(6)
C18 C19 C20 Ru2' -62.4(7)
C18 C19 C20 Ru2 -62.4(7)
C19 C20 C21 C22 0.1(10)
Ru2' C20 C21 C22 61.2(6)
Ru2 C20 C21 C22 61.2(6)
C19 C20 C21 Ru2' -61.1(6)
C19 C20 C21 Ru2 -61.1(6)
C20 C21 C22 C18 0.4(10)
Ru2' C21 C22 C18 61.3(6)
Ru2 C21 C22 C18 61.3(6)
C20 C21 C22 C23 176.6(8)
Ru2' C21 C22 C23 -122.6(9)
Ru2 C21 C22 C23 -122.6(9)
C20 C21 C22 Ru2' -60.8(6)
C20 C21 C22 Ru2 -60.8(6)
C19 C18 C22 C21 -0.9(11)
Ru2' C18 C22 C21 -61.7(6)
Ru2 C18 C22 C21 -61.7(6)
C19 C18 C22 C23 -177.0(9)
Ru2' C18 C22 C23 122.2(9)
Ru2 C18 C22 C23 122.2(9)
C19 C18 C22 Ru2' 60.9(7)
C19 C18 C22 Ru2 60.9(7)
C21 C22 C23 C24 -89.8(12)
C18 C22 C23 C24 85.5(12)
Ru2' C22 C23 C24 177.4(7)
Ru2 C22 C23 C24 177.4(7)
C22 C23 C24 P1 -171.0(7)
C12 P1 C24 C23 -177.0(8)
C36 P1 C24 C23 -76.2(9)
C29 C25 C26 C27 1.8(14)
Ru3 C25 C26 C27 -60.6(9)
C29 C25 C26 Ru3 62.4(8)
C25 C26 C27 C28 -1.0(13)
Ru3 C26 C27 C28 -61.1(8)
C25 C26 C27 Ru3 60.1(8)
C26 C27 C28 C29 -0.2(12)
Ru3 C27 C28 C29 -63.1(7)
C26 C27 C28 Ru3 63.0(8)
C26 C25 C29 C28 -1.8(12)
Ru3 C25 C29 C28 61.6(7)
C26 C25 C29 Ru3 -63.4(8)
C27 C28 C29 C25 1.2(11)
Ru3 C28 C29 C25 -62.8(7)
C27 C28 C29 Ru3 63.9(7)
C34 C30 C31 C32 0.3(11)
Ru3 C30 C31 C32 61.9(7)
C34 C30 C31 Ru3 -61.6(6)
C30 C31 C32 C33 0.1(11)
Ru3 C31 C32 C33 61.9(7)
C30 C31 C32 Ru3 -61.7(7)
C31 C32 C33 C34 -0.4(11)
Ru3 C32 C33 C34 61.7(6)
C31 C32 C33 Ru3 -62.1(7)
C31 C30 C34 C33 -0.5(10)
Ru3 C30 C34 C33 -61.5(6)
C31 C30 C34 C35 -173.3(9)
Ru3 C30 C34 C35 125.8(9)
C31 C30 C34 Ru3 61.0(6)
C32 C33 C34 C30 0.6(11)
Ru3 C33 C34 C30 61.6(7)
C32 C33 C34 C35 173.5(8)
Ru3 C33 C34 C35 -125.5(9)
C32 C33 C34 Ru3 -61.0(6)
C30 C34 C35 C36 89.4(11)
C33 C34 C35 C36 -82.3(11)
Ru3 C34 C35 C36 -175.6(7)
C34 C35 C36 P1 -177.8(7)
C12 P1 C36 C35 -72.2(8)
C24 P1 C36 C35 -172.6(7)
